data_7011377
loop_
_publ_author_name
'Michael I. Bruce'
'Natasha N. Zaitseva'
'Brian W. Skelton'
'Allan H. White'

_publ_section_title
;
 Some reactions of allenylidene-ruthenium cluster carbonyls with
 alkynes
;
_journal_issue 8
_journal_name_full 'J. Chem. Soc., Dalton Trans.'
_journal_page_first 1678
_journal_page_last 1686
_journal_paper_doi 10.1039/b111088h
_journal_year 2002
_chemical_formula_sum 'C54 H36 Fe2 O9 Ru3'
_chemical_formula_weight 1243.78
_space_group_IT_number 14
_symmetry_cell_setting monoclinic
_symmetry_space_group_name_Hall '-P 2ybc'
_symmetry_space_group_name_H-M 'P 1 21/c 1'
_audit_creation_date 01-05-01
_audit_creation_method Xtal3.6
_cell_angle_alpha 90.00000
_cell_angle_beta 104.117(2)
_cell_angle_gamma 90.00000
_cell_formula_units_Z 4
_cell_length_a 16.8890(14)
_cell_length_b 18.2350(10)
_cell_length_c 15.5780(10)
_cell_measurement_reflns_used 8171
_cell_measurement_temperature 153
_cell_measurement_theta_max 22.1
_cell_measurement_theta_min 2.4
_cell_volume 4652.7(6)
_computing_cell_refinement 'Siemens SAINT (Siemens, 1995)'
_computing_data_collection 'Siemens SMART (Siemens, 1995)'
_computing_data_reduction 'xtal ADDREF SORTRF'
_computing_molecular_graphics xtal
_computing_publication_material 'xtal BONDLA CIFIO'
_computing_structure_refinement 'xtal CRYLSQ'
_computing_structure_solution xtal
_diffrn_ambient_temperature 153
_diffrn_measurement_device_type
;
Bruker SMART CCD diffractometer
;
_diffrn_measurement_method '\w scans'
_diffrn_radiation_detector 'CCD area detector'
_diffrn_radiation_monochromator graphite
_diffrn_radiation_source 'sealed tube'
_diffrn_radiation_type 'Mo K\a'
_diffrn_radiation_wavelength .71073
_diffrn_reflns_av_R_equivalents .037
_diffrn_reflns_av_sigmaI/netI .088
_diffrn_reflns_limit_h_max 28
_diffrn_reflns_limit_h_min -28
_diffrn_reflns_limit_k_max 31
_diffrn_reflns_limit_k_min 0
_diffrn_reflns_limit_l_max 26
_diffrn_reflns_limit_l_min 0
_diffrn_reflns_number 94806
_diffrn_reflns_theta_max 37.7
_diffrn_reflns_theta_min 1.67
_diffrn_standards_decay_% 0
_exptl_absorpt_coefficient_mu 1.619
_exptl_absorpt_correction_T_max .83
_exptl_absorpt_correction_T_min .67
_exptl_absorpt_correction_type multi-scan
_exptl_absorpt_process_details
;
SADABS; Sheldrick, 1996
;
_exptl_crystal_colour dark_red
_exptl_crystal_density_diffrn 1.776
_exptl_crystal_description rhomb
_exptl_crystal_F_000 2464
_exptl_crystal_size_max .4
_exptl_crystal_size_mid .35
_exptl_crystal_size_min .3
_refine_diff_density_max 1.45
_refine_diff_density_min -.825
_refine_ls_goodness_of_fit_all 1.018
_refine_ls_goodness_of_fit_ref 1.099
_refine_ls_hydrogen_treatment mixed
_refine_ls_matrix_type full
_refine_ls_number_constraints 0
_refine_ls_number_parameters 733
_refine_ls_number_reflns 17036
_refine_ls_number_restraints 0
_refine_ls_R_factor_all .065
_refine_ls_R_factor_gt .034
_refine_ls_shift/su_max .008
_refine_ls_shift/su_mean .0008
_refine_ls_structure_factor_coef F
_refine_ls_weighting_scheme calc
_refine_ls_wR_factor_all .045
_refine_ls_wR_factor_ref .04
_reflns_d_resolution_high .581
_reflns_d_resolution_low 12.156
_reflns_Friedel_coverage 0
_reflns_limit_h_max 28
_reflns_limit_h_min 0
_reflns_limit_k_max 31
_reflns_limit_k_min 0
_reflns_limit_l_max 25
_reflns_limit_l_min -26
_reflns_number_gt 17036
_reflns_number_total 24348
_reflns_threshold_expression 'F    > 4.00 sig(F   )'
_cod_data_source_file b111088h.txt
_cod_data_source_block br802
_cod_original_sg_symbol_Hall -p_2ybc
_cod_original_sg_symbol_H-M P_1_21/c_1
_cod_database_code 7011377

loop_
_symmetry_equiv_pos_as_xyz
+x,+y,+z
-x,1/2+y,1/2-z
-x,-y,-z
+x,1/2-y,1/2+z

loop_
_atom_site_label
_atom_site_fract_x
_atom_site_fract_y
_atom_site_fract_z
_atom_site_U_iso_or_equiv
_atom_site_adp_type
_atom_site_calc_flag
_atom_site_calc_attached_atom
_atom_site_occupancy
_atom_site_disorder_assembly
_atom_site_disorder_group
Ru1 .285456(9) 1.189350(8) .221101(10) .01668(6) Uani ? ? 1.00000 ? ?
Ru2 .181631(9) 1.132030(9) .322572(10) .01717(6) Uani ? ? 1.00000 ? ?
Ru3 .114430(9) 1.029970(10) .413652(10) .01949(6) Uani ? ? 1.00000 ? ?
Fe5 .365597(18) .981129(16) .60202(2) .01973(11) Uani ? ? 1.00000 ? ?
Fe7 .04202(2) .892570(19) .13615(2) .02466(13) Uani ? ? 1.00000 ? ?
C11 .23731(13) 1.28537(12) .23349(14) .0230(8) Uani ? ? 1.00000 ? ?
O11 .20755(11) 1.33939(9) .24266(12) .0328(8) Uani ? ? 1.00000 ? ?
C12 .19354(13) 1.16548(12) .12273(14) .0239(8) Uani ? ? 1.00000 ? ?
O12 .13907(11) 1.15123(11) .06686(11) .0351(8) Uani ? ? 1.00000 ? ?
C13 .36012(13) 1.21744(12) .14940(15) .0248(9) Uani ? ? 1.00000 ? ?
O13 .40420(12) 1.23840(10) .11072(13) .0373(9) Uani ? ? 1.00000 ? ?
C14 .36731(13) 1.20449(11) .33307(15) .0244(8) Uani ? ? 1.00000 ? ?
O14 .41340(11) 1.21498(10) .39784(12) .0358(8) Uani ? ? 1.00000 ? ?
C21 .08736(14) 1.17709(14) .25537(16) .0293(10) Uani ? ? 1.00000 ? ?
O21 .02917(12) 1.20353(13) .21295(14) .0496(11) Uani ? ? 1.00000 ? ?
C22 .20090(14) 1.20951(13) .40261(15) .0266(9) Uani ? ? 1.00000 ? ?
O22 .21493(13) 1.25589(11) .45380(13) .0434(10) Uani ? ? 1.00000 ? ?
C31 .10368(13) 1.08917(14) .51529(14) .0271(9) Uani ? ? 1.00000 ? ?
O31 .09303(12) 1.12883(12) .56753(12) .0415(10) Uani ? ? 1.00000 ? ?
C32 .11577(15) .93427(14) .46018(15) .0300(10) Uani ? ? 1.00000 ? ?
O32 .11979(15) .87551(12) .48540(15) .0507(12) Uani ? ? 1.00000 ? ?
O33 -.07292(11) 1.04793(14) .34980(12) .0465(10) Uani ? ? 1.00000 ? ?
C33 -.00411(14) 1.03947(15) .37211(14) .0308(10) Uani ? ? 1.00000 ? ?
C1 .35079(12) 1.02907(11) .18116(13) .0199(8) Uani ? ? 1.00000 ? ?
C111 .36524(13) .94950(11) .20048(15) .0227(8) Uani ? ? 1.00000 ? ?
C112 .38363(14) .92249(12) .28742(16) .0260(9) Uani ? ? 1.00000 ? ?
C113 .40050(17) .84859(13) .30514(19) .0343(11) Uani ? ? 1.00000 ? ?
C114 .3998(2) .80053(14) .2359(2) .0433(14) Uani ? ? 1.00000 ? ?
C115 .3816(2) .82591(14) .1495(2) .0425(14) Uani ? ? 1.00000 ? ?
C116 .36442(17) .89931(13) .13153(18) .0324(11) Uani ? ? 1.00000 ? ?
C121 .37860(14) 1.05636(11) .10276(15) .0246(9) Uani ? ? 1.00000 ? ?
C122 .32155(19) 1.07473(14) .02451(17) .0353(12) Uani ? ? 1.00000 ? ?
C123 .3462(2) 1.09797(17) -.0498(2) .0500(16) Uani ? ? 1.00000 ? ?
C124 .4263(2) 1.10328(16) -.0481(2) .0543(17) Uani ? ? 1.00000 ? ?
C125 .4841(2) 1.08405(18) .0268(2) .0501(17) Uani ? ? 1.00000 ? ?
C126 .46079(17) 1.06007(15) .1026(2) .0364(12) Uani ? ? 1.00000 ? ?
C2 .31310(12) 1.07385(10) .22804(12) .0171(7) Uani ? ? 1.00000 ? ?
C3 .26381(12) 1.04795(10) .28863(12) .0173(7) Uani ? ? 1.00000 ? ?
C4 .28868(11) 1.05714(11) .38300(12) .0175(7) Uani ? ? 1.00000 ? ?
C5 .24000(11) 1.04774(11) .44405(12) .0174(7) Uani ? ? 1.00000 ? ?
C501 .28572(12) 1.05881(10) .53786(12) .0181(7) Uani ? ? 1.00000 ? ?
C502 .26173(13) 1.03193(12) .61473(13) .0218(8) Uani ? ? 1.00000 ? ?
C503 .32628(14) 1.04581(12) .69105(14) .0240(8) Uani ? ? 1.00000 ? ?
C504 .39000(14) 1.08162(12) .66293(14) .0242(8) Uani ? ? 1.00000 ? ?
C505 .36622(13) 1.08952(11) .56963(14) .0204(8) Uani ? ? 1.00000 ? ?
C501' .35714(16) .89456(13) .51634(17) .0310(10) Uani ? ? 1.00000 ? ?
C502' .33804(18) .87165(13) .5963(2) .0343(11) Uani ? ? 1.00000 ? ?
C503' .40700(19) .88591(14) .6665(2) .0373(12) Uani ? ? 1.00000 ? ?
C504' .46862(16) .91782(14) .6312(2) .0359(11) Uani ? ? 1.00000 ? ?
C505' .43781(15) .92324(13) .53770(18) .0311(10) Uani ? ? 1.00000 ? ?
C6 .18389(12) 1.02311(11) .24707(13) .0196(7) Uani ? ? 1.00000 ? ?
C7 .11957(12) 1.00579(12) .28637(13) .0209(8) Uani ? ? 1.00000 ? ?
C701 .04568(13) .97890(13) .22189(14) .0247(9) Uani ? ? 1.00000 ? ?
C702 .01664(13) 1.00186(13) .13149(14) .0233(8) Uani ? ? 1.00000 ? ?
C703 -.05504(14) .96192(14) .09258(15) .0287(10) Uani ? ? 1.00000 ? ?
C704 -.07111(15) .91314(17) .15668(16) .0352(11) Uani ? ? 1.00000 ? ?
C705 -.01025(15) .92311(16) .23611(16) .0338(11) Uani ? ? 1.00000 ? ?
C701' .15495(17) .84425(16) .1628(2) .0398(13) Uani ? ? 1.00000 ? ?
C702' .13530(17) .87241(16) .0765(2) .0374(12) Uani ? ? 1.00000 ? ?
C703' .06235(19) .83718(18) .0296(2) .0436(14) Uani ? ? 1.00000 ? ?
C704' .0379(2) .78766(17) .0873(2) .0492(15) Uani ? ? 1.00000 ? ?
C705' .0947(2) .79226(17) .1699(2) .0486(15) Uani ? ? 1.00000 ? ?
C01 .2605(2) .7195(2) .4009(3) .061(2) Uani ? ? 1.00000 ? ?
C02 .1800(3) .6990(2) .3808(3) .064(2) Uani ? ? 1.00000 ? ?
C03 .1607(2) .6269(2) .3490(3) .065(2) Uani ? ? 1.00000 ? ?
C04 .2203(2) .5777(2) .3389(3) .062(2) Uani ? ? 1.00000 ? ?
C05 .2998(3) .6041(2) .3607(3) .068(2) Uani ? ? 1.00000 ? ?
C06 .3185(3) .6756(2) .3888(3) .069(2) Uani ? ? 1.00000 ? ?
H112 .3861(16) .9560(14) .3393(18) .025(7) Uiso ? ? 1.00000 ? ?
H113 .4143(16) .8312(15) .3644(18) .025(7) Uiso ? ? 1.00000 ? ?
H114 .404(2) .756(2) .250(3) .076(13) Uiso ? ? 1.00000 ? ?
H115 .3775(19) .7980(18) .106(2) .042(9) Uiso ? ? 1.00000 ? ?
H116 .3538(16) .9134(15) .0716(18) .028(7) Uiso ? ? 1.00000 ? ?
H122 .2615(18) 1.0755(16) .0189(19) .035(8) Uiso ? ? 1.00000 ? ?
H123 .3158(17) 1.112(2) -.088(2) .070(14) Uiso ? ? 1.00000 ? ?
H124 .4418(10) 1.119(2) -.093(2) .078(13) Uiso ? ? 1.00000 ? ?
H125 .533(2) 1.084(2) .0268(10) .060(11) Uiso ? ? 1.00000 ? ?
H126 .5003(15) 1.0501(13) .1553(16) .015(6) Uiso ? ? 1.00000 ? ?
H4 .3456(14) 1.0707(13) .4056(15) .012(5) Uiso ? ? 1.00000 ? ?
H502 .2142(14) 1.0108(13) .6169(15) .011(5) Uiso ? ? 1.00000 ? ?
H503 .3275(18) 1.0314(16) .753(2) .038(8) Uiso ? ? 1.00000 ? ?
H504 .4355(17) 1.0953(15) .6919(18) .029(7) Uiso ? ? 1.00000 ? ?
H505 .3954(17) 1.1118(15) .5335(18) .029(7) Uiso ? ? 1.00000 ? ?
H501' .3203(18) .8950(16) .460(2) .034(8) Uiso ? ? 1.00000 ? ?
H502' .2898(18) .8554(16) .5972(19) .031(7) Uiso ? ? 1.00000 ? ?
H503' .410(2) .880(2) .725(3) .072(13) Uiso ? ? 1.00000 ? ?
H504' .526(2) .937(2) .668(2) .062(11) Uiso ? ? 1.00000 ? ?
H505' .469(2) .9413(18) .493(2) .056(10) Uiso ? ? 1.00000 ? ?
H6 .1711(17) 1.0199(15) .1864(19) .031(7) Uiso ? ? 1.00000 ? ?
H702 .0429(17) 1.0352(15) .1053(18) .030(7) Uiso ? ? 1.00000 ? ?
H703 -.0879(16) .9673(14) .0343(18) .025(7) Uiso ? ? 1.00000 ? ?
H704 -.116(2) .8751(17) .146(2) .046(9) Uiso ? ? 1.00000 ? ?
H705 -.0052(18) .8980(17) .282(2) .036(8) Uiso ? ? 1.00000 ? ?
H701' .196(2) .8592(18) .199(2) .048(10) Uiso ? ? 1.00000 ? ?
H702' .1656(18) .9103(17) .061(2) .035(8) Uiso ? ? 1.00000 ? ?
H703' .045(2) .841(2) -.022(3) .072(13) Uiso ? ? 1.00000 ? ?
H704' -.011(2) .7525(19) .071(2) .054(10) Uiso ? ? 1.00000 ? ?
H705' .092(2) .769(2) .221(2) .053(10) Uiso ? ? 1.00000 ? ?
H01 .27533 .76738 .42572 .07400 Uiso ? ? 1.00000 ? ?
H02 .13732 .73305 .38750 .08000 Uiso ? ? 1.00000 ? ?
H03 .10399 .61167 .33380 .08200 Uiso ? ? 1.00000 ? ?
H04 .20750 .52729 .31999 .07000 Uiso ? ? 1.00000 ? ?
H05 .34432 .57154 .35529 .08400 Uiso ? ? 1.00000 ? ?
H06 .37400 .69340 .39988 .08500 Uiso ? ? 1.00000 ? ?

loop_
_atom_site_aniso_label
_atom_site_aniso_U_11
_atom_site_aniso_U_22
_atom_site_aniso_U_33
_atom_site_aniso_U_12
_atom_site_aniso_U_13
_atom_site_aniso_U_23
Ru1 .01797(6) .01541(6) .01786(7) -.00002(5) .00667(5) -.00055(5)
Ru2 .01590(6) .02093(7) .01580(6) .00185(5) .00602(5) -.00034(5)
Ru3 .01698(6) .02946(8) .01327(6) -.00294(6) .00611(5) -.00087(6)
Fe5 .02163(13) .01521(12) .02076(13) .00189(10) .00210(10) .00021(10)
Fe7 .02424(14) .02856(16) .01971(13) -.00691(12) .00251(11) -.00139(12)
C11 .0239(9) .0243(9) .0219(9) .0016(8) .0073(7) .0017(7)
O11 .0411(10) .0242(8) .0354(9) .0102(7) .0139(8) .0028(7)
C12 .0277(10) .0244(10) .0207(9) -.0013(8) .0081(8) .0019(7)
O12 .0341(9) .0449(11) .0247(8) -.0097(8) .0039(7) .0015(7)
C13 .0285(10) .0186(9) .0306(10) -.0011(8) .0138(8) -.0014(8)
O13 .0471(10) .0246(8) .0503(11) -.0066(7) .0315(9) -.0003(8)
C14 .0256(9) .0171(9) .0308(11) .0028(7) .0077(8) -.0012(8)
O14 .0354(9) .0278(8) .0364(9) .0010(7) -.0065(7) -.0042(7)
C21 .0247(10) .0370(13) .0272(10) .0067(9) .0080(8) .0032(9)
O21 .0321(10) .0698(15) .0426(11) .0236(10) .0008(8) .0048(10)
C22 .0287(10) .0258(10) .0271(10) .0066(8) .0102(8) .0014(8)
O22 .0570(13) .0336(10) .0415(11) .0023(9) .0159(9) -.0152(8)
C31 .0198(9) .0427(13) .0191(9) .0037(9) .0057(7) .0009(9)
O31 .0384(10) .0597(13) .0260(8) .0149(9) .0069(7) -.0135(8)
C32 .0301(11) .0375(13) .0232(10) -.0076(9) .0081(8) -.0000(9)
O32 .0656(15) .0394(12) .0488(13) -.0120(10) .0171(11) .0096(9)
O33 .0206(8) .0900(17) .0291(9) .0004(9) .0062(7) .0013(10)
C33 .0228(9) .0546(16) .0164(9) -.0044(10) .0075(7) -.0012(9)
C1 .0220(8) .0180(8) .0229(9) -.0012(7) .0117(7) -.0025(7)
C111 .0272(9) .0169(8) .0286(10) -.0008(7) .0155(8) -.0020(7)
C112 .0298(10) .0191(9) .0311(11) .0012(8) .0114(9) -.0021(8)
C113 .0455(14) .0205(10) .0387(13) .0055(10) .0140(11) .0040(9)
C114 .065(2) .0161(11) .0552(18) .0038(11) .0264(15) -.0013(10)
C115 .070(2) .0211(11) .0445(15) -.0047(12) .0305(15) -.0110(10)
C116 .0507(15) .0196(10) .0345(12) -.0039(10) .0252(11) -.0049(9)
C121 .0340(11) .0163(8) .0313(10) .0003(8) .0231(9) -.0032(8)
C122 .0527(16) .0304(12) .0284(11) .0085(11) .0208(11) .0021(9)
C123 .088(3) .0366(15) .0353(15) .0196(16) .0351(17) .0093(12)
C124 .100(3) .0309(14) .0520(18) .0102(16) .058(2) .0091(13)
C125 .0591(19) .0441(16) .065(2) -.0066(14) .0501(18) -.0065(15)
C126 .0387(13) .0321(12) .0475(15) -.0024(10) .0283(12) -.0052(11)
C2 .0207(8) .0153(8) .0170(8) -.0012(6) .0083(6) -.0001(6)
C3 .0194(8) .0163(8) .0178(8) -.0013(6) .0076(6) -.0009(6)
C4 .0174(8) .0189(8) .0167(8) .0009(6) .0049(6) -.0007(6)
C5 .0185(8) .0181(8) .0162(7) .0011(6) .0053(6) -.0001(6)
C501 .0205(8) .0169(8) .0161(8) .0029(6) .0029(6) -.0001(6)
C502 .0235(9) .0240(9) .0185(8) .0030(7) .0062(7) .0011(7)
C503 .0309(10) .0238(10) .0160(8) .0045(8) .0033(7) .0005(7)
C504 .0270(10) .0197(9) .0217(9) .0006(8) -.0019(8) -.0035(7)
C505 .0232(9) .0153(8) .0215(9) -.0003(7) .0028(7) -.0012(7)
C501' .0377(12) .0187(10) .0340(12) .0024(9) .0036(10) -.0073(9)
C502' .0406(14) .0162(9) .0459(15) -.0036(9) .0102(11) -.0002(9)
C503' .0517(16) .0203(10) .0356(13) .0072(10) .0024(12) .0071(9)
C504' .0302(11) .0243(11) .0474(15) .0107(9) -.0021(10) -.0024(10)
C505' .0319(11) .0221(10) .0402(13) .0068(9) .0102(10) -.0050(9)
C6 .0215(8) .0238(9) .0148(7) -.0056(7) .0067(6) -.0019(7)
C7 .0211(8) .0260(9) .0163(8) -.0057(7) .0062(7) -.0025(7)
C701 .0229(9) .0352(11) .0181(8) -.0089(8) .0091(7) -.0045(8)
C702 .0217(9) .0302(11) .0192(9) -.0021(8) .0070(7) -.0029(8)
C703 .0221(9) .0412(13) .0219(10) -.0030(9) .0036(8) -.0077(9)
C704 .0248(10) .0543(16) .0279(11) -.0169(11) .0092(9) -.0114(11)
C705 .0313(11) .0515(16) .0205(10) -.0199(11) .0097(9) -.0029(10)
C701' .0308(12) .0366(14) .0447(15) .0015(11) -.0053(11) -.0035(12)
C702' .0371(13) .0378(14) .0408(14) .0062(11) .0162(11) -.0034(11)
C703' .0432(15) .0505(17) .0329(14) .0145(13) .0007(12) -.0165(12)
C704' .0410(15) .0303(13) .069(2) -.0032(12) -.0011(14) -.0125(14)
C705' .0450(16) .0347(15) .060(2) -.0036(12) .0013(14) .0140(14)
C01 .065(2) .0397(18) .075(3) -.0184(16) .0144(19) -.0062(17)
C02 .067(2) .055(2) .076(3) .0035(18) .029(2) .0066(19)
C03 .056(2) .064(2) .076(3) -.0135(18) .016(2) -.009(2)
C04 .0367(15) .072(2) .077(3) -.0090(16) .0121(16) -.033(2)
C05 .062(2) .064(2) .080(3) -.004(2) .022(2) -.019(2)
C06 .063(2) .056(2) .091(3) -.0175(19) .022(2) .001(2)

loop_
_atom_type_symbol
_atom_type_description
_atom_type_oxidation_number
_atom_type_number_in_cell
_atom_type_scat_dispersion_real
_atom_type_scat_dispersion_imag
_atom_type_scat_source
C ? 0 216 .002 .002 'Int Tables Vol IV Tables 2.2B and 2.3.1'
H ? 0 144 0 0 'Int Tables Vol IV Tables 2.2B and 2.3.1'
Fe ? 0 8 .301 .845 'Int Tables Vol IV Tables 2.2B and 2.3.1'
O ? 0 36 .008 .006 'Int Tables Vol IV Tables 2.2B and 2.3.1'
Ru ? 0 12 -1.42 .836 'Int Tables Vol IV Tables 2.2B and 2.3.1'

loop_
_diffrn_attenuator_code
_diffrn_attenuator_scale
? ?

loop_
_geom_angle_atom_site_label_1
_geom_angle_atom_site_label_2
_geom_angle_atom_site_label_3
_geom_angle_site_symmetry_1
_geom_angle_site_symmetry_2
_geom_angle_site_symmetry_3
_geom_angle
_geom_angle_publ_flag
Ru2 Ru1 C11 . . . 86.93(7) ?
Ru2 Ru1 C12 . . . 82.73(7) ?
Ru2 Ru1 C13 . . . 173.59(7) ?
Ru2 Ru1 C14 . . . 87.35(7) ?
Ru2 Ru1 C2 . . . 76.54(6) ?
Ru2 Ru1 C3 . . . 46.00(4) ?
C11 Ru1 C12 . . . 90.40(9) ?
C11 Ru1 C13 . . . 99.43(10) ?
C11 Ru1 C14 . . . 90.35(9) ?
C11 Ru1 C2 . . . 163.45(9) ?
C11 Ru1 C3 . . . 132.86(8) ?
C12 Ru1 C13 . . . 96.37(9) ?
C12 Ru1 C14 . . . 169.99(10) ?
C12 Ru1 C2 . . . 86.70(8) ?
C12 Ru1 C3 . . . 86.48(7) ?
C13 Ru1 C14 . . . 93.35(9) ?
C13 Ru1 C2 . . . 97.08(9) ?
C13 Ru1 C3 . . . 127.67(8) ?
C14 Ru1 C2 . . . 89.76(8) ?
C14 Ru1 C3 . . . 85.70(7) ?
C2 Ru1 C3 . . . 30.71(7) ?
Ru1 Ru2 Ru3 . . . 158.166(10) ?
Ru1 Ru2 C21 . . . 94.81(8) ?
Ru1 Ru2 C22 . . . 93.61(8) ?
Ru1 Ru2 C3 . . . 67.24(5) ?
Ru1 Ru2 C4 . . . 85.12(5) ?
Ru1 Ru2 C5 . . . 118.38(5) ?
Ru1 Ru2 C6 . . . 86.78(5) ?
Ru1 Ru2 C7 . . . 119.32(5) ?
Ru3 Ru2 C21 . . . 100.62(8) ?
Ru3 Ru2 C22 . . . 101.25(8) ?
Ru3 Ru2 C3 . . . 90.93(5) ?
Ru3 Ru2 C4 . . . 76.51(5) ?
Ru3 Ru2 C5 . . . 46.80(5) ?
Ru3 Ru2 C6 . . . 75.00(5) ?
Ru3 Ru2 C7 . . . 45.53(5) ?
C21 Ru2 C22 . . . 91.57(10) ?
C21 Ru2 C3 . . . 131.90(9) ?
C21 Ru2 C4 . . . 167.64(9) ?
C21 Ru2 C5 . . . 146.68(9) ?
C21 Ru2 C6 . . . 102.13(9) ?
C21 Ru2 C7 . . . 91.44(9) ?
C22 Ru2 C3 . . . 131.91(8) ?
C22 Ru2 C4 . . . 100.77(8) ?
C22 Ru2 C5 . . . 89.26(8) ?
C22 Ru2 C6 . . . 166.22(8) ?
C22 Ru2 C7 . . . 146.53(9) ?
C3 Ru2 C4 . . . 37.25(7) ?
C3 Ru2 C5 . . . 65.99(7) ?
C3 Ru2 C6 . . . 36.49(7) ?
C3 Ru2 C7 . . . 64.40(7) ?
C4 Ru2 C5 . . . 34.48(7) ?
C4 Ru2 C6 . . . 65.51(6) ?
C4 Ru2 C7 . . . 77.94(6) ?
C5 Ru2 C6 . . . 78.50(6) ?
C5 Ru2 C7 . . . 70.66(6) ?
C6 Ru2 C7 . . . 33.34(7) ?
Ru2 Ru3 C31 . . . 100.09(7) ?
Ru2 Ru3 C32 . . . 148.94(8) ?
Ru2 Ru3 C33 . . . 106.71(8) ?
Ru2 Ru3 C5 . . . 59.07(5) ?
Ru2 Ru3 C7 . . . 61.76(6) ?
C31 Ru3 C32 . . . 101.17(11) ?
C31 Ru3 C33 . . . 85.96(9) ?
C31 Ru3 C5 . . . 91.17(8) ?
C31 Ru3 C7 . . . 158.71(10) ?
C32 Ru3 C33 . . . 97.15(11) ?
C32 Ru3 C5 . . . 98.07(9) ?
C32 Ru3 C7 . . . 99.96(10) ?
C33 Ru3 C5 . . . 164.78(10) ?
C33 Ru3 C7 . . . 88.88(9) ?
C5 Ru3 C7 . . . 88.42(8) ?
C501 Fe5 C502 . . . 41.38(9) ?
C501 Fe5 C503 . . . 69.37(8) ?
C501 Fe5 C504 . . . 69.03(8) ?
C501 Fe5 C505 . . . 41.36(8) ?
C501 Fe5 C501' . . . 106.43(8) ?
C501 Fe5 C502' . . . 122.64(9) ?
C501 Fe5 C503' . . . 159.54(11) ?
C501 Fe5 C504' . . . 157.75(11) ?
C501 Fe5 C505' . . . 121.26(9) ?
C502 Fe5 C503 . . . 40.85(8) ?
C502 Fe5 C504 . . . 68.31(9) ?
C502 Fe5 C505 . . . 68.89(9) ?
C502 Fe5 C501' . . . 119.28(9) ?
C502 Fe5 C502' . . . 104.83(11) ?
C502 Fe5 C503' . . . 122.61(12) ?
C502 Fe5 C504' . . . 160.38(11) ?
C502 Fe5 C505' . . . 155.71(8) ?
C503 Fe5 C504 . . . 40.33(10) ?
C503 Fe5 C505 . . . 68.42(9) ?
C503 Fe5 C501' . . . 154.27(10) ?
C503 Fe5 C502' . . . 118.86(11) ?
C503 Fe5 C503' . . . 106.56(11) ?
C503 Fe5 C504' . . . 124.93(10) ?
C503 Fe5 C505' . . . 162.99(9) ?
C504 Fe5 C505 . . . 40.47(8) ?
C504 Fe5 C501' . . . 163.77(11) ?
C504 Fe5 C502' . . . 154.97(11) ?
C504 Fe5 C503' . . . 121.61(9) ?
C504 Fe5 C504' . . . 109.65(9) ?
C504 Fe5 C505' . . . 127.42(10) ?
C505 Fe5 C501' . . . 126.07(10) ?
C505 Fe5 C502' . . . 161.59(9) ?
C505 Fe5 C503' . . . 157.43(9) ?
C505 Fe5 C504' . . . 123.13(10) ?
C505 Fe5 C505' . . . 109.78(10) ?
C501' Fe5 C502' . . . 40.67(12) ?
C501' Fe5 C503' . . . 68.06(10) ?
C501' Fe5 C504' . . . 68.31(10) ?
C501' Fe5 C505' . . . 40.56(10) ?
C502' Fe5 C503' . . . 40.45(10) ?
C502' Fe5 C504' . . . 68.35(11) ?
C502' Fe5 C505' . . . 68.44(12) ?
C503' Fe5 C504' . . . 40.51(12) ?
C503' Fe5 C505' . . . 68.24(12) ?
C504' Fe5 C505' . . . 40.76(11) ?
C701 Fe7 C702 . . . 41.09(8) ?
C701 Fe7 C703 . . . 68.75(9) ?
C701 Fe7 C704 . . . 68.87(10) ?
C701 Fe7 C705 . . . 41.16(10) ?
C701 Fe7 C701' . . . 108.57(10) ?
C701 Fe7 C702' . . . 121.86(10) ?
C701 Fe7 C703' . . . 157.29(12) ?
C701 Fe7 C704' . . . 161.27(12) ?
C701 Fe7 C705' . . . 125.14(12) ?
C702 Fe7 C703 . . . 40.55(9) ?
C702 Fe7 C704 . . . 68.28(11) ?
C702 Fe7 C705 . . . 68.56(11) ?
C702 Fe7 C701' . . . 127.26(10) ?
C702 Fe7 C702' . . . 109.76(11) ?
C702 Fe7 C703' . . . 122.07(11) ?
C702 Fe7 C704' . . . 155.59(11) ?
C702 Fe7 C705' . . . 163.51(11) ?
C703 Fe7 C704 . . . 40.32(11) ?
C703 Fe7 C705 . . . 68.00(10) ?
C703 Fe7 C701' . . . 164.08(12) ?
C703 Fe7 C702' . . . 127.00(11) ?
C703 Fe7 C703' . . . 108.39(11) ?
C703 Fe7 C704' . . . 119.97(11) ?
C703 Fe7 C705' . . . 154.03(12) ?
C704 Fe7 C705 . . . 40.43(9) ?
C704 Fe7 C701' . . . 154.80(12) ?
C704 Fe7 C702' . . . 162.59(10) ?
C704 Fe7 C703' . . . 124.46(11) ?
C704 Fe7 C704' . . . 106.24(13) ?
C704 Fe7 C705' . . . 119.19(13) ?
C705 Fe7 C701' . . . 121.04(11) ?
C705 Fe7 C702' . . . 156.46(10) ?
C705 Fe7 C703' . . . 160.48(12) ?
C705 Fe7 C704' . . . 123.62(14) ?
C705 Fe7 C705' . . . 106.82(14) ?
C701' Fe7 C702' . . . 40.02(12) ?
C701' Fe7 C703' . . . 67.64(12) ?
C701' Fe7 C704' . . . 67.71(12) ?
C701' Fe7 C705' . . . 40.40(13) ?
C702' Fe7 C703' . . . 40.72(12) ?
C702' Fe7 C704' . . . 67.98(13) ?
C702' Fe7 C705' . . . 67.76(14) ?
C703' Fe7 C704' . . . 40.12(14) ?
C703' Fe7 C705' . . . 67.52(14) ?
C704' Fe7 C705' . . . 40.17(13) ?
Ru1 C11 O11 . . . 177.1(2) ?
Ru1 C12 O12 . . . 178.4(2) ?
Ru1 C13 O13 . . . 175.1(2) ?
Ru1 C14 O14 . . . 178.1(2) ?
Ru2 C21 O21 . . . 178.6(2) ?
Ru2 C22 O22 . . . 177.6(2) ?
Ru3 C31 O31 . . . 172.5(2) ?
Ru3 C32 O32 . . . 176.0(3) ?
Ru3 C33 O33 . . . 177.0(2) ?
C111 C1 C121 . . . 114.84(19) ?
C111 C1 C2 . . . 123.6(2) ?
C121 C1 C2 . . . 121.48(18) ?
C1 C111 C112 . . . 121.6(2) ?
C1 C111 C116 . . . 120.5(2) ?
C112 C111 C116 . . . 117.8(2) ?
C111 C112 C113 . . . 121.2(2) ?
C111 C112 H112 . . . 121.2(15) ?
C113 C112 H112 . . . 117.6(15) ?
C112 C113 C114 . . . 119.7(3) ?
C112 C113 H113 . . . 120.5(17) ?
C114 C113 H113 . . . 119.8(17) ?
C113 C114 C115 . . . 120.1(2) ?
C113 C114 H114 . . . 115(3) ?
C115 C114 H114 . . . 124(3) ?
C114 C115 C116 . . . 120.4(3) ?
C114 C115 H115 . . . 123(2) ?
C116 C115 H115 . . . 117(2) ?
C111 C116 C115 . . . 120.8(2) ?
C111 C116 H116 . . . 122.8(17) ?
C115 C116 H116 . . . 116.4(17) ?
C1 C121 C122 . . . 120.3(2) ?
C1 C121 C126 . . . 122.0(2) ?
C122 C121 C126 . . . 117.6(3) ?
C121 C122 C123 . . . 121.1(3) ?
C121 C122 H122 . . . 123.3(17) ?
C123 C122 H122 . . . 115.4(17) ?
C122 C123 C124 . . . 120.5(3) ?
C122 C123 H123 . . . 120(3) ?
C124 C123 H123 . . . 119(3) ?
C123 C124 C125 . . . 120.0(4) ?
C123 C124 H124 . . . 120.8(13) ?
C125 C124 H124 . . . 119.2(13) ?
C124 C125 C126 . . . 120.6(3) ?
C124 C125 H125 . . . 120.2(13) ?
C126 C125 H125 . . . 119.2(14) ?
C121 C126 C125 . . . 120.1(2) ?
C121 C126 H126 . . . 119.0(17) ?
C125 C126 H126 . . . 120.7(17) ?
Ru1 C2 C1 . . . 133.43(16) ?
Ru1 C2 C3 . . . 101.26(13) ?
C1 C2 C3 . . . 124.29(18) ?
Ru1 C3 Ru2 . . . 66.75(5) ?
Ru1 C3 C2 . . . 48.03(10) ?
Ru1 C3 C4 . . . 103.95(12) ?
Ru1 C3 C6 . . . 108.31(12) ?
Ru2 C3 C2 . . . 114.44(13) ?
Ru2 C3 C4 . . . 73.69(12) ?
Ru2 C3 C6 . . . 75.46(12) ?
C2 C3 C4 . . . 123.08(16) ?
C2 C3 C6 . . . 115.51(16) ?
C4 C3 C6 . . . 120.8(2) ?
Ru2 C4 C3 . . . 69.06(10) ?
Ru2 C4 C5 . . . 79.47(11) ?
Ru2 C4 H4 . . . 127.8(13) ?
C3 C4 C5 . . . 127.04(17) ?
C3 C4 H4 . . . 114.7(14) ?
C5 C4 H4 . . . 118.3(14) ?
Ru2 C5 Ru3 . . . 74.13(5) ?
Ru2 C5 C4 . . . 66.05(10) ?
Ru2 C5 C501 . . . 133.37(13) ?
Ru3 C5 C4 . . . 126.45(12) ?
Ru3 C5 C501 . . . 119.96(15) ?
C4 C5 C501 . . . 113.36(16) ?
Fe5 C501 C5 . . . 120.56(14) ?
Fe5 C501 C502 . . . 69.10(11) ?
Fe5 C501 C505 . . . 69.28(11) ?
C5 C501 C502 . . . 125.82(17) ?
C5 C501 C505 . . . 127.5(2) ?
C502 C501 C505 . . . 106.24(16) ?
Fe5 C502 C501 . . . 69.52(12) ?
Fe5 C502 C503 . . . 70.13(13) ?
Fe5 C502 H502 . . . 127.4(15) ?
C501 C502 C503 . . . 108.65(19) ?
C501 C502 H502 . . . 127.7(14) ?
C503 C502 H502 . . . 123.6(14) ?
Fe5 C503 C502 . . . 69.01(13) ?
Fe5 C503 C504 . . . 70.13(13) ?
Fe5 C503 H503 . . . 124.8(17) ?
C502 C503 C504 . . . 107.94(19) ?
C502 C503 H503 . . . 126.3(17) ?
C504 C503 H503 . . . 125.7(17) ?
Fe5 C504 C503 . . . 69.54(12) ?
Fe5 C504 C505 . . . 69.09(12) ?
Fe5 C504 H504 . . . 125(2) ?
C503 C504 C505 . . . 108.50(18) ?
C503 C504 H504 . . . 130(2) ?
C505 C504 H504 . . . 121(2) ?
Fe5 C505 C501 . . . 69.35(11) ?
Fe5 C505 C504 . . . 70.45(12) ?
Fe5 C505 H505 . . . 127.6(17) ?
C501 C505 C504 . . . 108.7(2) ?
C501 C505 H505 . . . 124.0(15) ?
C504 C505 H505 . . . 127.3(15) ?
Fe5 C501' C502' . . . 69.56(14) ?
Fe5 C501' C505' . . . 69.73(15) ?
Fe5 C501' H501' . . . 121.7(18) ?
C502' C501' C505' . . . 108.2(2) ?
C502' C501' H501' . . . 125(2) ?
C505' C501' H501' . . . 126(2) ?
Fe5 C502' C501' . . . 69.77(14) ?
Fe5 C502' C503' . . . 69.59(14) ?
Fe5 C502' H502' . . . 122(2) ?
C501' C502' C503' . . . 107.6(3) ?
C501' C502' H502' . . . 121.7(18) ?
C503' C502' H502' . . . 130.5(19) ?
Fe5 C503' C502' . . . 69.96(14) ?
Fe5 C503' C504' . . . 69.85(15) ?
Fe5 C503' H503' . . . 122(2) ?
C502' C503' C504' . . . 108.7(3) ?
C502' C503' H503' . . . 126(3) ?
C504' C503' H503' . . . 126(2) ?
Fe5 C504' C503' . . . 69.64(15) ?
Fe5 C504' C505' . . . 69.81(15) ?
Fe5 C504' H504' . . . 124(2) ?
C503' C504' C505' . . . 107.8(2) ?
C503' C504' H504' . . . 125(2) ?
C505' C504' H504' . . . 127(2) ?
Fe5 C505' C501' . . . 69.71(16) ?
Fe5 C505' C504' . . . 69.43(16) ?
Fe5 C505' H505' . . . 129(2) ?
C501' C505' C504' . . . 107.7(2) ?
C501' C505' H505' . . . 125.5(17) ?
C504' C505' H505' . . . 126.7(17) ?
Ru2 C6 C3 . . . 68.06(11) ?
Ru2 C6 C7 . . . 82.02(13) ?
Ru2 C6 H6 . . . 123.2(17) ?
C3 C6 C7 . . . 128.44(18) ?
C3 C6 H6 . . . 116.6(18) ?
C7 C6 H6 . . . 114.9(18) ?
Ru2 C7 Ru3 . . . 72.71(6) ?
Ru2 C7 C6 . . . 64.64(11) ?
Ru2 C7 C701 . . . 133.27(15) ?
Ru3 C7 C6 . . . 126.22(14) ?
Ru3 C7 C701 . . . 119.91(16) ?
C6 C7 C701 . . . 113.04(18) ?
Fe7 C701 C7 . . . 125.51(16) ?
Fe7 C701 C702 . . . 68.72(13) ?
Fe7 C701 C705 . . . 69.05(14) ?
C7 C701 C702 . . . 126.7(2) ?
C7 C701 C705 . . . 127.2(2) ?
C702 C701 C705 . . . 106.06(18) ?
Fe7 C702 C701 . . . 70.19(13) ?
Fe7 C702 C703 . . . 70.27(14) ?
Fe7 C702 H702 . . . 123.4(19) ?
C701 C702 C703 . . . 108.8(2) ?
C701 C702 H702 . . . 123.3(16) ?
C703 C702 H702 . . . 127.9(16) ?
Fe7 C703 C702 . . . 69.18(13) ?
Fe7 C703 C704 . . . 69.72(14) ?
Fe7 C703 H703 . . . 128.0(17) ?
C702 C703 C704 . . . 108.2(2) ?
C702 C703 H703 . . . 126.7(17) ?
C704 C703 H703 . . . 125.1(17) ?
Fe7 C704 C703 . . . 69.96(15) ?
Fe7 C704 C705 . . . 69.72(15) ?
Fe7 C704 H704 . . . 122(2) ?
C703 C704 C705 . . . 108.3(2) ?
C703 C704 H704 . . . 125.5(18) ?
C705 C704 H704 . . . 126.0(18) ?
Fe7 C705 C701 . . . 69.79(14) ?
Fe7 C705 C704 . . . 69.85(15) ?
Fe7 C705 H705 . . . 122(2) ?
C701 C705 C704 . . . 108.7(2) ?
C701 C705 H705 . . . 126(2) ?
C704 C705 H705 . . . 125(2) ?
Fe7 C701' C702' . . . 69.94(17) ?
Fe7 C701' C705' . . . 69.67(17) ?
Fe7 C701' H701' . . . 125(3) ?
C702' C701' C705' . . . 108.3(3) ?
C702' C701' H701' . . . 120(3) ?
C705' C701' H701' . . . 132(3) ?
Fe7 C702' C701' . . . 70.04(18) ?
Fe7 C702' C703' . . . 69.40(19) ?
Fe7 C702' H702' . . . 121(2) ?
C701' C702' C703' . . . 107.4(3) ?
C701' C702' H702' . . . 120.4(17) ?
C703' C702' H702' . . . 132.0(17) ?
Fe7 C703' C702' . . . 69.88(18) ?
Fe7 C703' C704' . . . 70.4(2) ?
Fe7 C703' H703' . . . 134(3) ?
C702' C703' C704' . . . 108.4(3) ?
C702' C703' H703' . . . 123(3) ?
C704' C703' H703' . . . 128(3) ?
Fe7 C704' C703' . . . 69.48(18) ?
Fe7 C704' C705' . . . 69.61(18) ?
Fe7 C704' H704' . . . 129(2) ?
C703' C704' C705' . . . 107.7(3) ?
C703' C704' H704' . . . 126(2) ?
C705' C704' H704' . . . 126.1(19) ?
Fe7 C705' C701' . . . 69.93(17) ?
Fe7 C705' C704' . . . 70.21(18) ?
Fe7 C705' H705' . . . 122(2) ?
C701' C705' C704' . . . 108.2(3) ?
C701' C705' H705' . . . 125(2) ?
C704' C705' H705' . . . 127(2) ?
C02 C01 C06 . . . 122.3(4) ?
C02 C01 H01 . . . 119.0 ?
C06 C01 H01 . . . 118.7 ?
C01 C02 C03 . . . 117.6(4) ?
C01 C02 H02 . . . 121.4 ?
C03 C02 H02 . . . 121.0 ?
C02 C03 C04 . . . 122.0(4) ?
C02 C03 H03 . . . 118.7 ?
C04 C03 H03 . . . 119.3 ?
C03 C04 C05 . . . 115.7(4) ?
C03 C04 H04 . . . 122.1 ?
C05 C04 H04 . . . 122.1 ?
C04 C05 C06 . . . 122.4(4) ?
C04 C05 H05 . . . 119.1 ?
C06 C05 H05 . . . 118.5 ?
C01 C06 C05 . . . 119.8(4) ?
C01 C06 H06 . . . 119.6 ?
C05 C06 H06 . . . 120.5 ?

loop_
_geom_bond_atom_site_label_1
_geom_bond_atom_site_label_2
_geom_bond_site_symmetry_1
_geom_bond_site_symmetry_2
_geom_bond_distance
_geom_bond_publ_flag
Ru1 Ru2 . . 2.8316(3) ?
Ru1 C11 . . 1.960(2) ?
Ru1 C12 . . 1.946(2) ?
Ru1 C13 . . 1.946(3) ?
Ru1 C14 . . 1.963(2) ?
Ru1 C2 . . 2.1544(19) ?
Ru1 C3 . . 2.842(2) ?
Ru2 Ru3 . . 2.7478(3) ?
Ru2 C21 . . 1.869(2) ?
Ru2 C22 . . 1.860(2) ?
Ru2 C3 . . 2.217(2) ?
Ru2 C4 . . 2.2780(18) ?
Ru2 C5 . . 2.4506(18) ?
Ru2 C6 . . 2.313(2) ?
Ru2 C7 . . 2.535(2) ?
Ru3 C31 . . 1.961(2) ?
Ru3 C32 . . 1.888(3) ?
Ru3 C33 . . 1.956(2) ?
Ru3 C5 . . 2.0825(19) ?
Ru3 C7 . . 2.054(2) ?
Fe5 C501 . . 2.0415(18) ?
Fe5 C502 . . 2.036(2) ?
Fe5 C503 . . 2.051(2) ?
Fe5 C504 . . 2.059(2) ?
Fe5 C505 . . 2.041(2) ?
Fe5 C501' . . 2.050(2) ?
Fe5 C502' . . 2.047(2) ?
Fe5 C503' . . 2.042(3) ?
Fe5 C504' . . 2.045(3) ?
Fe5 C505' . . 2.050(3) ?
Fe7 C701 . . 2.056(2) ?
Fe7 C702 . . 2.036(2) ?
Fe7 C703 . . 2.051(2) ?
Fe7 C704 . . 2.047(3) ?
Fe7 C705 . . 2.046(3) ?
Fe7 C701' . . 2.049(3) ?
Fe7 C702' . . 2.048(3) ?
Fe7 C703' . . 2.042(3) ?
Fe7 C704' . . 2.054(3) ?
Fe7 C705' . . 2.046(3) ?
C11 O11 . . 1.131(3) ?
C12 O12 . . 1.132(3) ?
C13 O13 . . 1.132(3) ?
C14 O14 . . 1.130(3) ?
C21 O21 . . 1.148(3) ?
C22 O22 . . 1.147(3) ?
C31 O31 . . 1.135(3) ?
C32 O32 . . 1.138(3) ?
O33 C33 . . 1.139(3) ?
C1 C111 . . 1.490(3) ?
C1 C121 . . 1.497(3) ?
C1 C2 . . 1.353(3) ?
C111 C112 . . 1.403(3) ?
C111 C116 . . 1.409(3) ?
C112 C113 . . 1.391(3) ?
C112 H112 . . 1.01(3) ?
C113 C114 . . 1.388(4) ?
C113 H113 . . .95(3) ?
C114 C115 . . 1.384(4) ?
C114 H114 . . .85(4) ?
C115 C116 . . 1.384(4) ?
C115 H115 . . .84(3) ?
C116 H116 . . .94(3) ?
C121 C122 . . 1.398(3) ?
C121 C126 . . 1.390(4) ?
C122 C123 . . 1.388(5) ?
C122 H122 . . 1.00(3) ?
C123 C124 . . 1.350(6) ?
C123 H123 . . .73(3) ?
C124 C125 . . 1.371(5) ?
C124 H124 . . .86(4) ?
C125 C126 . . 1.402(5) ?
C125 H125 . . .83(4) ?
C126 H126 . . .94(2) ?
C2 C3 . . 1.480(3) ?
C3 C4 . . 1.437(3) ?
C3 C6 . . 1.421(3) ?
C4 C5 . . 1.411(3) ?
C4 H4 . . .97(2) ?
C5 C501 . . 1.491(2) ?
C501 C502 . . 1.441(3) ?
C501 C505 . . 1.442(3) ?
C502 C503 . . 1.426(3) ?
C502 H502 . . .90(2) ?
C503 C504 . . 1.416(3) ?
C503 H503 . . .99(3) ?
C504 C505 . . 1.418(3) ?
C504 H504 . . .83(3) ?
C505 H505 . . .93(3) ?
C501' C502' . . 1.424(4) ?
C501' C505' . . 1.421(4) ?
C501' H501' . . .95(3) ?
C502' C503' . . 1.413(4) ?
C502' H502' . . .87(3) ?
C503' C504' . . 1.415(4) ?
C503' H503' . . .91(4) ?
C504' C505' . . 1.426(4) ?
C504' H504' . . 1.05(3) ?
C505' H505' . . 1.02(4) ?
C6 C7 . . 1.407(3) ?
C6 H6 . . .92(3) ?
C7 C701 . . 1.482(3) ?
C701 C702 . . 1.436(3) ?
C701 C705 . . 1.442(4) ?
C702 C703 . . 1.416(3) ?
C702 H702 . . .91(3) ?
C703 C704 . . 1.412(4) ?
C703 H703 . . .95(2) ?
C704 C705 . . 1.414(3) ?
C704 H704 . . 1.01(3) ?
C705 H705 . . .83(3) ?
C701' C702' . . 1.402(4) ?
C701' C705' . . 1.414(5) ?
C701' H701' . . .82(3) ?
C702' C703' . . 1.423(4) ?
C702' H702' . . .93(3) ?
C703' C704' . . 1.405(5) ?
C703' H703' . . .78(4) ?
C704' C705' . . 1.408(5) ?
C704' H704' . . 1.02(3) ?
C705' H705' . . .91(4) ?
C01 C02 . . 1.371(6) ?
C01 C06 . . 1.313(6) ?
C01 H01 . . .963 ?
C02 C03 . . 1.416(6) ?
C02 H02 . . .976 ?
C03 C04 . . 1.386(6) ?
C03 H03 . . .969 ?
C04 C05 . . 1.388(5) ?
C04 H04 . . .973 ?
C05 C06 . . 1.387(6) ?
C05 H05 . . .978 ?
C06 H06 . . .967 ?
